data_2208596
loop_
_publ_author_name
'H\"anel, Ralf'
'Bubenitschek, Peter'
'Hopf, Henning'
'Jones, Peter G.'

_publ_section_title
;
 A sterically crowded molecule:
 (<i>E</i>)-3,4-bis(bromomethyl)-2,2,5,5-tetramethylhex-3-ene
;
_journal_coeditor_code FL2012
_journal_issue 4
_journal_name_full 'Acta Crystallographica Section E'
_journal_page_first o1480
_journal_page_last o1482
_journal_paper_doi 10.1107/S1600536806009627
_journal_volume 62
_journal_year 2006
_chemical_formula_iupac 'C12 H22 Br2'
_chemical_formula_moiety 'C12 H22 Br2'
_chemical_formula_sum 'C12 H22 Br2'
_chemical_formula_weight 326.12
_chemical_name_systematic
;
(E)-3,4-bis(bromomethyl)-2,2,5,5-tetramethylhex-3-ene
;
_space_group_IT_number 15
_symmetry_cell_setting monoclinic
_symmetry_space_group_name_Hall '-C 2yc'
_symmetry_space_group_name_H-M 'C 1 2/c 1'
_atom_sites_solution_hydrogens geom
_atom_sites_solution_primary direct
_atom_sites_solution_secondary difmap
_audit_creation_method SHELXL97
_cell_angle_alpha 90.00
_cell_angle_beta 93.53(2)
_cell_angle_gamma 90.00
_cell_formula_units_Z 4
_cell_length_a 15.658(4)
_cell_length_b 7.3521(12)
_cell_length_c 11.284(2)
_cell_measurement_reflns_used 60
_cell_measurement_temperature 173(2)
_cell_measurement_theta_max 11.5
_cell_measurement_theta_min 10
_cell_volume 1296.5(5)
_computing_cell_refinement DIF4
_computing_data_collection 'DIF4 (Stoe & Cie, 1992)'
_computing_data_reduction 'REDU4 (Stoe & Cie, 1992)'
_computing_molecular_graphics 'XP (Siemens, 1994)'
_computing_publication_material SHELXL97
_computing_structure_refinement 'SHELXL97 (Sheldrick, 1997)'
_computing_structure_solution 'SHELXS97 (Sheldrick, 1990)'
_diffrn_ambient_temperature 173(2)
_diffrn_measured_fraction_theta_full 0.999
_diffrn_measured_fraction_theta_max 0.999
_diffrn_measurement_device_type 'Stoe STADI4'
_diffrn_measurement_method \w/\q
_diffrn_radiation_monochromator graphite
_diffrn_radiation_source 'fine-focus sealed tube'
_diffrn_radiation_type MoK\a
_diffrn_radiation_wavelength 0.71073
_diffrn_reflns_av_R_equivalents 0.0345
_diffrn_reflns_av_sigmaI/netI 0.0315
_diffrn_reflns_limit_h_max 20
_diffrn_reflns_limit_h_min -20
_diffrn_reflns_limit_k_max 4
_diffrn_reflns_limit_k_min -9
_diffrn_reflns_limit_l_max 14
_diffrn_reflns_limit_l_min 0
_diffrn_reflns_number 2458
_diffrn_reflns_theta_full 27.50
_diffrn_reflns_theta_max 27.50
_diffrn_reflns_theta_min 3.06
_diffrn_standards_decay_% 0
_diffrn_standards_interval_time 60
_diffrn_standards_number 3
_exptl_absorpt_coefficient_mu 6.217
_exptl_absorpt_correction_T_max 0.083
_exptl_absorpt_correction_T_min 0.035
_exptl_absorpt_correction_type psi-scan
_exptl_absorpt_process_details '(XEMP; Siemens, 1994)'
_exptl_crystal_colour colourless
_exptl_crystal_density_diffrn 1.671
_exptl_crystal_density_method 'not measured'
_exptl_crystal_description block
_exptl_crystal_F_000 656
_exptl_crystal_size_max 0.5
_exptl_crystal_size_mid 0.4
_exptl_crystal_size_min 0.4
_refine_diff_density_max 0.598
_refine_diff_density_min -0.570
_refine_ls_extinction_coef 0.0023(4)
_refine_ls_extinction_expression Fc^*^=kFc[1+0.001xFc^2^\l^3^/sin(2\q)]^-1/4^
_refine_ls_extinction_method 'SHELXL97 (Sheldrick, 1997)'
_refine_ls_goodness_of_fit_ref 1.096
_refine_ls_hydrogen_treatment constr
_refine_ls_matrix_type full
_refine_ls_number_parameters 70
_refine_ls_number_reflns 1487
_refine_ls_number_restraints 0
_refine_ls_restrained_S_all 1.096
_refine_ls_R_factor_all 0.0309
_refine_ls_R_factor_gt 0.0268
_refine_ls_shift/su_max 0.001
_refine_ls_shift/su_mean 0.000
_refine_ls_structure_factor_coef Fsqd
_refine_ls_weighting_details 'calc w = 1/[\s^2^(Fo^2^)+(0.0302P)^2^+1.7902P] where P=(Fo^2^+2Fc^2^)/3'
_refine_ls_weighting_scheme calc
_refine_ls_wR_factor_gt 0.0652
_refine_ls_wR_factor_ref 0.0683
_reflns_number_gt 1341
_reflns_number_total 1487
_reflns_threshold_expression I>2\s(I)
_cod_data_source_file fl2012.cif
_cod_data_source_block 2
_cod_original_cell_volume 1296.6(5)
_cod_original_sg_symbol_H-M 'C 2/c'
_cod_database_code 2208596
_cod_database_fobs_code 2208596

loop_
_symmetry_equiv_pos_as_xyz
'x, y, z'
'-x, y, -z+1/2'
'x+1/2, y+1/2, z'
'-x+1/2, y+1/2, -z+1/2'
'-x, -y, -z'
'x, -y, z-1/2'
'-x+1/2, -y+1/2, -z'
'x+1/2, -y+1/2, z-1/2'

loop_
_atom_site_type_symbol
_atom_site_label
_atom_site_fract_x
_atom_site_fract_y
_atom_site_fract_z
_atom_site_U_iso_or_equiv
_atom_site_adp_type
_atom_site_calc_flag
_atom_site_refinement_flags
_atom_site_occupancy
Br Br 0.435600(14) 0.11695(4) 0.62158(2) 0.03111(13) Uani d . 1
C C1 0.28891(12) 0.2506(3) 0.47719(17) 0.0142(4) Uani d . 1
C C2 0.32972(14) 0.4144(3) 0.41075(19) 0.0173(4) Uani d . 1
C C3 0.27146(15) 0.4888(3) 0.3070(2) 0.0246(5) Uani d . 1
H H3A 0.2252 0.5606 0.3384 0.030 Uiso calc R 1
H H3B 0.2470 0.3872 0.2600 0.030 Uiso calc R 1
H H3C 0.3051 0.5660 0.2566 0.030 Uiso calc R 1
C C4 0.35479(16) 0.5664(3) 0.4995(2) 0.0255(5) Uani d . 1
H H4A 0.3948 0.5184 0.5620 0.031 Uiso calc R 1
H H4B 0.3034 0.6121 0.5352 0.031 Uiso calc R 1
H H4C 0.3821 0.6659 0.4581 0.031 Uiso calc R 1
C C5 0.41272(16) 0.3583(3) 0.3529(2) 0.0263(5) Uani d . 1
H H5A 0.4536 0.3086 0.4138 0.032 Uiso calc R 1
H H5B 0.4378 0.4651 0.3163 0.032 Uiso calc R 1
H H5C 0.3994 0.2658 0.2921 0.032 Uiso calc R 1
C C6 0.34563(14) 0.0873(3) 0.49072(19) 0.0179(4) Uani d . 1
H H6A 0.3732 0.0658 0.4154 0.022(7) Uiso calc R 1
H H6B 0.3104 -0.0207 0.5068 0.027(7) Uiso calc R 1

loop_
_atom_site_aniso_label
_atom_site_aniso_U_11
_atom_site_aniso_U_22
_atom_site_aniso_U_33
_atom_site_aniso_U_12
_atom_site_aniso_U_13
_atom_site_aniso_U_23
Br 0.01868(16) 0.04656(19) 0.02728(17) 0.00689(9) -0.00526(10) 0.00523(10)
C1 0.0149(9) 0.0148(9) 0.0125(9) -0.0003(7) -0.0011(7) -0.0007(7)
C2 0.0151(10) 0.0186(10) 0.0188(10) -0.0017(8) 0.0057(8) 0.0005(8)
C3 0.0281(11) 0.0265(11) 0.0197(11) 0.0022(9) 0.0043(9) 0.0079(9)
C4 0.0264(12) 0.0223(11) 0.0282(12) -0.0073(9) 0.0052(10) -0.0052(9)
C5 0.0205(11) 0.0324(12) 0.0269(12) -0.0007(9) 0.0091(10) 0.0038(10)
C6 0.0151(10) 0.0197(10) 0.0188(10) 0.0020(8) 0.0005(8) 0.0014(8)

loop_
_atom_type_symbol
_atom_type_description
_atom_type_scat_dispersion_real
_atom_type_scat_dispersion_imag
_atom_type_scat_source
C C 0.0033 0.0016 'International Tables Vol C Tables 4.2.6.8 and 6.1.1.4'
H H 0.0000 0.0000 'International Tables Vol C Tables 4.2.6.8 and 6.1.1.4'
Br Br -0.2901 2.4595 'International Tables Vol C Tables 4.2.6.8 and 6.1.1.4'

loop_
_geom_angle_atom_site_label_1
_geom_angle_atom_site_label_2
_geom_angle_atom_site_label_3
_geom_angle_site_symmetry_1
_geom_angle
_geom_angle_publ_flag
C1 C1 C6 7_556 120.0(2) y
C1 C1 C2 7_556 126.0(2) y
C6 C1 C2 . 113.99(17) y
C4 C2 C3 . 110.66(19) ?
C4 C2 C5 . 106.36(18) ?
C3 C2 C5 . 104.35(18) ?
C4 C2 C1 . 109.93(18) ?
C3 C2 C1 . 113.28(18) ?
C5 C2 C1 . 111.94(17) ?
C1 C6 Br . 112.14(14) ?
C2 C3 H3A . 109.5 ?
C2 C3 H3B . 109.5 ?
H3A C3 H3B . 109.5 ?
C2 C3 H3C . 109.5 ?
H3A C3 H3C . 109.5 ?
H3B C3 H3C . 109.5 ?
C2 C4 H4A . 109.5 ?
C2 C4 H4B . 109.5 ?
H4A C4 H4B . 109.5 ?
C2 C4 H4C . 109.5 ?
H4A C4 H4C . 109.5 ?
H4B C4 H4C . 109.5 ?
C2 C5 H5A . 109.5 ?
C2 C5 H5B . 109.5 ?
H5A C5 H5B . 109.5 ?
C2 C5 H5C . 109.5 ?
H5A C5 H5C . 109.5 ?
H5B C5 H5C . 109.5 ?
C1 C6 H6A . 109.2 ?
Br C6 H6A . 109.2 ?
C1 C6 H6B . 109.2 ?
Br C6 H6B . 109.2 ?
H6A C6 H6B . 107.9 ?

loop_
_geom_bond_atom_site_label_1
_geom_bond_atom_site_label_2
_geom_bond_site_symmetry_2
_geom_bond_distance
_geom_bond_publ_flag
Br C6 . 1.989(2) y
C1 C1 7_556 1.352(4) y
C1 C6 . 1.495(3) y
C1 C2 . 1.574(3) y
C2 C4 . 1.536(3) y
C2 C3 . 1.540(3) y
C2 C5 . 1.546(3) y
C3 H3A . 0.9800 ?
C3 H3B . 0.9800 ?
C3 H3C . 0.9800 ?
C4 H4A . 0.9800 ?
C4 H4B . 0.9800 ?
C4 H4C . 0.9800 ?
C5 H5A . 0.9800 ?
C5 H5B . 0.9800 ?
C5 H5C . 0.9800 ?
C6 H6A . 0.9900 ?
C6 H6B . 0.9900 ?

loop_
_geom_torsion_atom_site_label_1
_geom_torsion_atom_site_label_2
_geom_torsion_atom_site_label_3
_geom_torsion_atom_site_label_4
_geom_torsion_site_symmetry_1
_geom_torsion_site_symmetry_3
_geom_torsion_site_symmetry_4
_geom_torsion
_geom_torsion_publ_flag
C1 C1 C2 C4 7_556 . . 71.3(3) ?
C6 C1 C2 C4 . . . -107.1(2) ?
C1 C1 C2 C3 7_556 . . -53.1(3) ?
C6 C1 C2 C3 . . . 128.51(19) ?
C1 C1 C2 C5 7_556 . . -170.7(3) ?
C6 C1 C2 C5 . . . 10.9(3) ?
C1 C1 C6 Br 7_556 . . -100.3(3) ?
C2 C1 C6 Br . . . 78.20(19) y
C6 C1 C1 C2 . 7_556 7_556 -1.7(4) y
